data_7012258
loop_
_publ_author_name
'Sugimoto, Hideki'
'Miyake, Hiroyuki'
'Tsukube, Hiroshi'

_publ_section_title
;
 Receptor versatility of tris(pyridin-1-ium-2-ylmethyl)amine in anion
 binding through hydrogen bonding
;
_journal_issue 24
_journal_name_full 'Journal of the Chemical Society, Dalton Transactions'
_journal_page_first 4535
_journal_paper_doi 10.1039/b209331f
_journal_year 2002
_chemical_formula_moiety 'C38 H50 Br2 F24 N9 O P4 '
_chemical_formula_sum 'C38 H50 Br2 F24 N9 O P4'
_chemical_formula_weight 1388.54
_space_group_IT_number 15
_symmetry_cell_setting monoclinic
_symmetry_Int_Tables_number 15
_symmetry_space_group_name_Hall '-C 2yc'
_symmetry_space_group_name_H-M 'C 1 2/c 1'
_cell_angle_alpha 90
_cell_angle_beta 90.25(2)
_cell_angle_gamma 90
_cell_formula_units_Z 8
_cell_length_a 47.164(6)
_cell_length_b 9.366(7)
_cell_length_c 24.667(8)
_cell_measurement_reflns_used 24
_cell_measurement_temperature 213.2
_cell_measurement_theta_max 15.0
_cell_measurement_theta_min 14.5
_cell_volume 10896(9)
_computing_cell_refinement 'MSC/AFC Diffractometer Control'
_computing_data_collection 'MSC/AFC Diffractometer Control'
_computing_data_reduction 'teXsan Ver. 1.11'
_computing_publication_material 'teXsan Ver. 1.11'
_computing_structure_refinement SHELXL97
_computing_structure_solution SHELXS97
_diffrn_measurement_device_type 'Rigaku AFC7R'
_diffrn_measurement_method \w
_diffrn_radiation_type 'Mo K\a'
_diffrn_radiation_wavelength 0.7107
_diffrn_reflns_av_R_equivalents 0.057
_diffrn_reflns_limit_h_max 61
_diffrn_reflns_limit_h_min 12
_diffrn_reflns_limit_k_max 12
_diffrn_reflns_limit_k_min 0
_diffrn_reflns_limit_l_max 32
_diffrn_reflns_limit_l_min -32
_diffrn_reflns_number 13424
_diffrn_reflns_theta_max 27.49
_diffrn_standards_decay_% 1.44
_diffrn_standards_interval_count 150
_diffrn_standards_number 3
_exptl_absorpt_coefficient_mu 1.734
_exptl_absorpt_correction_T_max 1.000
_exptl_absorpt_correction_T_min 0.800
_exptl_absorpt_correction_type psi-scan
_exptl_absorpt_process_details '(North, Phillips & Mathews, 1968)'
_exptl_crystal_colour colorless
_exptl_crystal_density_diffrn 1.693
_exptl_crystal_density_method 'not measured'
_exptl_crystal_description plate
_exptl_crystal_size_max 0.400
_exptl_crystal_size_mid 0.300
_exptl_crystal_size_min 0.200
_refine_diff_density_max 1.34
_refine_diff_density_min -0.83
_refine_ls_extinction_coef 0.0000
_refine_ls_extinction_expression Fc^*^=kFc[1+0.001xFc^2^\l^3^/sin(2\q)]^-1/4^
_refine_ls_extinction_method SHELXL
_refine_ls_goodness_of_fit_ref 1.110
_refine_ls_hydrogen_treatment noref
_refine_ls_number_parameters 698
_refine_ls_number_reflns 5824
_refine_ls_R_factor_gt 0.0724
_refine_ls_shift/su_max -0.0020
_refine_ls_structure_factor_coef Fsqd
_refine_ls_weighting_details 'w = 1/[\s^2^(Fo^2^) + (0.1000P)^2^+0.0000P] where P=(Fo^2^+2Fc^2^)/3'
_refine_ls_weighting_scheme calc
_refine_ls_wR_factor_ref 0.2287
_reflns_number_gt 5824
_reflns_number_total 12492
_reflns_threshold_expression >2.0sigma(I)
_cod_data_source_file b209331f.txt
_cod_data_source_block '[tpaBrH3](PF6)2'
_cod_depositor_comments
;
The following automatic conversions were performed:
data name '_geom_hbond_site_distance_dh' replaced with
'_geom_hbond_distance_DH' as specified in the replacement file
'/home/antanas/src/cod-tools/trunk/data/replacement-values/replacement_tags.lst'.

data
name '_geom_hbond_site_distance_ha' replaced with
'_geom_hbond_distance_HA' as specified in the replacement file
'/home/antanas/src/cod-tools/trunk/data/replacement-values/replacement_tags.lst'.

data
name '_geom_hbond_site_distance_da' replaced with
'_geom_hbond_distance_DA' as specified in the replacement file
'/home/antanas/src/cod-tools/trunk/data/replacement-values/replacement_tags.lst'.

Automatic conversion script
Id: cif_correct_tags 5005 2017-03-03 11:38:54Z antanas 
;
_cod_original_cell_volume 10895(8)
_cod_original_formula_sum 'C38 H50 Br2 F24 N9 O P4 '
_cod_database_code 7012258

loop_
_symmetry_equiv_pos_as_xyz
x,y,z
-x,y,1/2-z
-x,-y,-z
x,-y,1/2+z
1/2+x,1/2+y,z
1/2-x,1/2+y,1/2-z
1/2-x,1/2-y,-z
1/2+x,1/2-y,1/2+z

loop_
_atom_site_label
_atom_site_type_symbol
_atom_site_fract_x
_atom_site_fract_y
_atom_site_fract_z
_atom_site_U_iso_or_equiv
_atom_site_adp_type
_atom_site_occupancy
_atom_site_calc_flag
_atom_site_refinement_flags
_atom_site_disorder_assembly
_atom_site_disorder_group
Br(1) Br 0.12493(2) 0.40477(8) 0.09155(3) 0.0387(2) Uani 1.00 d . . .
Br(2) Br 0.12381(2) -0.09717(9) 0.09510(3) 0.0392(2) Uani 1.00 d . . .
P(1) P 0.23404(4) 0.5255(3) 0.08154(9) 0.0530(6) Uani 1.00 d . . .
P(2) P 0.08016(5) 0.4809(2) 0.40229(8) 0.0451(5) Uani 1.00 d . . .
P(3) P 0.01415(5) 0.1093(3) 0.11485(9) 0.0585(6) Uani 1.00 d . . .
P(4) P 0.15981(5) 0.0131(3) 0.29573(8) 0.0484(5) Uani 1.00 d . . .
F(1) F 0.2362(2) 0.587(1) 0.1386(3) 0.175(5) Uani 1.00 d . . .
F(2) F 0.2022(1) 0.488(1) 0.0842(4) 0.158(4) Uani 1.00 d . . .
F(3) F 0.2375(3) 0.379(1) 0.0984(9) 0.34(1) Uani 1.00 d . . .
F(4) F 0.2303(2) 0.480(1) 0.0212(3) 0.190(6) Uani 1.00 d . . .
F(5) F 0.2658(2) 0.549(1) 0.0781(4) 0.175(5) Uani 1.00 d . . .
F(6) F 0.2291(5) 0.667(1) 0.0639(7) 0.35(1) Uani 1.00 d . . .
F(7) F 0.0709(1) 0.3224(5) 0.4148(2) 0.067(1) Uani 1.00 d . . .
F(8) F 0.0943(1) 0.4966(6) 0.4607(2) 0.077(2) Uani 1.00 d . . .
F(9) F 0.0516(1) 0.5370(7) 0.4257(3) 0.084(2) Uani 1.00 d . . .
F(10) F 0.0894(1) 0.6409(6) 0.3885(2) 0.076(2) Uani 1.00 d . . .
F(11) F 0.0669(1) 0.4683(6) 0.3428(2) 0.085(2) Uani 1.00 d . . .
F(12) F 0.1095(1) 0.4249(8) 0.3793(3) 0.103(2) Uani 1.00 d . . .
F(13) F 0.0289(2) 0.190(2) 0.1584(5) 0.264(9) Uani 1.00 d . . .
F(14) F -0.0143(1) 0.1942(10) 0.1260(3) 0.123(3) Uani 1.00 d . . .
F(15) F 0.0222(2) 0.2274(9) 0.0737(4) 0.146(4) Uani 1.00 d . . .
F(16) F 0.0003(2) 0.034(1) 0.0672(5) 0.207(6) Uani 1.00 d . . .
F(17) F 0.0422(1) 0.0222(7) 0.1033(2) 0.077(2) Uani 1.00 d . . .
F(18) F 0.0069(3) 0.002(2) 0.1574(7) 0.33(1) Uani 1.00 d . . .
F(19) F 0.1457(2) 0.149(1) 0.3178(5) 0.196(5) Uani 1.00 d . . .
F(20) F 0.1344(2) -0.072(1) 0.3188(3) 0.164(4) Uani 1.00 d . . .
F(21) F 0.1758(2) 0.0067(10) 0.3514(2) 0.133(3) Uani 1.00 d . . .
F(22) F 0.1748(2) -0.1250(9) 0.2778(4) 0.153(4) Uani 1.00 d . . .
F(23) F 0.1446(2) 0.003(1) 0.2394(3) 0.142(3) Uani 1.00 d . . .
F(24) F 0.1849(2) 0.0993(9) 0.2736(3) 0.129(3) Uani 1.00 d . . .
O(1) O 0.5000 0.085(3) 0.7500 0.2398(1) Uiso 1.00 d S . .
N(1) N 0.1611(1) 0.2199(6) -0.0240(2) 0.032(1) Uani 1.00 d . . .
N(2) N 0.1587(1) 0.5242(7) -0.0197(2) 0.041(1) Uani 1.00 d . . .
N(3) N 0.1791(1) 0.1813(7) 0.0859(2) 0.039(1) Uani 1.00 d . . .
N(4) N 0.1023(1) 0.1785(6) -0.0004(2) 0.036(1) Uani 1.00 d . . .
N(5) N 0.0794(1) -0.2808(6) 0.2007(2) 0.032(1) Uani 1.00 d . . .
N(6) N 0.0683(1) -0.3023(7) 0.0860(2) 0.039(1) Uani 1.00 d . . .
N(7) N 0.1392(1) -0.3205(6) 0.1924(2) 0.038(1) Uani 1.00 d . . .
N(8) N 0.0830(1) 0.0228(7) 0.1976(2) 0.037(1) Uani 1.00 d . . .
N(9) N 0.2685(2) 0.100(1) 0.7060(4) 0.084(3) Uani 1.00 d . . .
C(1) C 0.1656(2) 0.6600(9) -0.0083(3) 0.050(2) Uani 1.00 d . . .
C(2) C 0.1829(2) 0.7356(9) -0.0422(4) 0.055(2) Uani 1.00 d . . .
C(3) C 0.1930(2) 0.6711(9) -0.0881(4) 0.053(2) Uani 1.00 d . . .
C(4) C 0.1859(2) 0.5289(9) -0.0994(3) 0.043(2) Uani 1.00 d . . .
C(5) C 0.1682(1) 0.4568(8) -0.0649(3) 0.034(1) Uani 1.00 d . . .
C(6) C 0.1588(2) 0.3055(8) -0.0736(3) 0.037(2) Uani 1.00 d . . .
C(7) C 0.1812(2) 0.1361(9) 0.1368(3) 0.045(2) Uani 1.00 d . . .
C(8) C 0.2015(2) 0.037(1) 0.1494(3) 0.055(2) Uani 1.00 d . . .
C(9) C 0.2185(2) -0.0182(10) 0.1096(3) 0.053(2) Uani 1.00 d . . .
C(10) C 0.2150(2) 0.0304(9) 0.0570(3) 0.045(2) Uani 1.00 d . . .
C(11) C 0.1952(1) 0.1333(7) 0.0448(3) 0.035(2) Uani 1.00 d . . .
C(12) C 0.1911(2) 0.1962(8) -0.0105(3) 0.039(2) Uani 1.00 d . . .
C(13) C 0.0744(2) 0.1908(9) 0.0031(3) 0.041(2) Uani 1.00 d . . .
C(14) C 0.0571(2) 0.1097(9) -0.0310(3) 0.044(2) Uani 1.00 d . . .
C(15) C 0.0705(2) 0.0169(9) -0.0668(3) 0.049(2) Uani 1.00 d . . .
C(16) C 0.0991(2) 0.0058(8) -0.0694(3) 0.043(2) Uani 1.00 d . . .
C(17) C 0.1157(1) 0.0886(7) -0.0352(2) 0.031(1) Uani 1.00 d . . .
C(18) C 0.1473(2) 0.0800(7) -0.0325(3) 0.034(1) Uani 1.00 d . . .
C(19) C 0.0577(2) -0.2687(9) 0.0371(3) 0.048(2) Uani 1.00 d . . .
C(20) C 0.0316(2) -0.312(1) 0.0233(3) 0.058(2) Uani 1.00 d . . .
C(21) C 0.0161(2) -0.391(1) 0.0581(4) 0.063(3) Uani 1.00 d . . .
C(22) C 0.0277(2) -0.428(1) 0.1088(3) 0.055(2) Uani 1.00 d . . .
C(23) C 0.0544(2) -0.3835(7) 0.1223(3) 0.036(2) Uani 1.00 d . . .
C(24) C 0.0691(2) -0.4124(8) 0.1749(3) 0.039(2) Uani 1.00 d . . .
C(25) C 0.1652(2) -0.3638(9) 0.1783(3) 0.045(2) Uani 1.00 d . . .
C(26) C 0.1787(2) -0.4685(10) 0.2077(3) 0.050(2) Uani 1.00 d . . .
C(27) C 0.1651(2) -0.5289(10) 0.2511(3) 0.052(2) Uani 1.00 d . . .
C(28) C 0.1382(2) -0.4825(8) 0.2651(3) 0.040(2) Uani 1.00 d . . .
C(29) C 0.1252(1) -0.3751(7) 0.2354(3) 0.035(2) Uani 1.00 d . . .
C(30) C 0.0969(2) -0.3123(8) 0.2487(3) 0.039(2) Uani 1.00 d . . .
C(31) C 0.0920(2) 0.1585(9) 0.2046(3) 0.045(2) Uani 1.00 d . . .
C(32) C 0.0825(2) 0.2335(8) 0.2483(3) 0.050(2) Uani 1.00 d . . .
C(33) C 0.0640(2) 0.1706(9) 0.2847(3) 0.052(2) Uani 1.00 d . . .
C(34) C 0.0553(2) 0.0318(9) 0.2753(3) 0.046(2) Uani 1.00 d . . .
C(35) C 0.0648(1) -0.0435(8) 0.2322(3) 0.034(1) Uani 1.00 d . . .
C(36) C 0.0555(1) -0.1903(8) 0.2175(3) 0.036(2) Uani 1.00 d . . .
C(37) C 0.5000 -0.051(5) 0.7500 0.2423(2) Uiso 1.00 d S . .
C(38) C 0.2396(3) 0.243(2) 0.7777(6) 0.113(5) Uani 1.00 d . . .
C(39) C 0.2562(2) 0.163(1) 0.7372(5) 0.071(3) Uani 1.00 d . . .
H(1) H 0.1931 0.4830 -0.1310 0.0516 Uiso 1.00 calc . . .
H(2) H 0.2046 0.7232 -0.1117 0.0644 Uiso 1.00 calc . . .
H(3) H 0.1876 0.8320 -0.0340 0.0676 Uiso 1.00 calc . . .
H(4) H 0.1584 0.7031 0.0238 0.0587 Uiso 1.00 calc . . .
H(5) H 0.1081 -0.0577 -0.0944 0.0495 Uiso 1.00 calc . . .
H(6) H 0.0592 -0.0425 -0.0898 0.0594 Uiso 1.00 calc . . .
H(7) H 0.0370 0.1185 -0.0298 0.0526 Uiso 1.00 calc . . .
H(8) H 0.0662 0.2559 0.0281 0.0464 Uiso 1.00 calc . . .
H(9) H 0.2264 -0.0088 0.0289 0.0508 Uiso 1.00 calc . . .
H(10) H 0.2324 -0.0904 0.1178 0.0602 Uiso 1.00 calc . . .
H(11) H 0.2039 0.0044 0.1860 0.0632 Uiso 1.00 calc . . .
H(12) H 0.1690 0.1723 0.1639 0.0542 Uiso 1.00 calc . . .
H(13) H 0.1745 -0.3225 0.1481 0.0513 Uiso 1.00 calc . . .
H(14) H 0.1972 -0.4993 0.1976 0.0614 Uiso 1.00 calc . . .
H(15) H 0.1741 -0.6023 0.2714 0.0595 Uiso 1.00 calc . . .
H(16) H 0.1286 -0.5250 0.2949 0.0467 Uiso 1.00 calc . . .
H(17) H 0.0424 -0.0100 0.2992 0.0550 Uiso 1.00 calc . . .
H(18) H 0.0579 0.2201 0.3156 0.0615 Uiso 1.00 calc . . .
H(19) H 0.0889 0.3287 0.2542 0.0582 Uiso 1.00 calc . . .
H(20) H 0.1043 0.2011 0.1795 0.0521 Uiso 1.00 calc . . .
H(21) H 0.0241 -0.2874 -0.0113 0.0700 Uiso 1.00 calc . . .
H(22) H -0.0024 -0.4215 0.0485 0.0707 Uiso 1.00 calc . . .
H(23) H 0.0171 -0.4864 0.1337 0.0633 Uiso 1.00 calc . . .
H(24) H 0.0689 -0.2152 0.0122 0.0573 Uiso 1.00 calc . . .
H(25) H 0.1708 0.2638 -0.1005 0.0432 Uiso 1.00 calc . . .
H(26) H 0.1399 0.3049 -0.0860 0.0432 Uiso 1.00 calc . . .
H(27) H 0.1543 0.0403 -0.0651 0.0395 Uiso 1.00 calc . . .
H(28) H 0.1525 0.0191 -0.0029 0.0395 Uiso 1.00 calc . . .
H(29) H 0.0850 -0.4730 0.1682 0.0461 Uiso 1.00 calc . . .
H(30) H 0.0565 -0.4588 0.1988 0.0461 Uiso 1.00 calc . . .
H(31) H 0.0424 -0.1840 0.1881 0.0414 Uiso 1.00 calc . . .
H(32) H 0.0465 -0.2324 0.2477 0.0414 Uiso 1.00 calc . . .
H(33) H 0.1993 0.1348 -0.0365 0.0458 Uiso 1.00 calc . . .
H(34) H 0.2008 0.2867 -0.0116 0.0458 Uiso 1.00 calc . . .
H(35) H 0.1002 -0.2261 0.2680 0.0478 Uiso 1.00 calc . . .
H(36) H 0.0872 -0.3781 0.2711 0.0478 Uiso 1.00 calc . . .
H(37) H 0.1472 0.4729 0.0049 0.0470 Uiso 1.00 calc . . .
H(38) H 0.1652 0.2512 0.0779 0.0456 Uiso 1.00 calc . . .
H(39) H 0.1137 0.2361 0.0229 0.0386 Uiso 1.00 calc . . .
H(40) H 0.0865 -0.2668 0.0956 0.0454 Uiso 1.00 calc . . .
H(41) H 0.1303 -0.2483 0.1711 0.0433 Uiso 1.00 calc . . .
H(42) H 0.0896 -0.0280 0.1671 0.0444 Uiso 1.00 calc . . .

loop_
_atom_site_aniso_label
_atom_site_aniso_U_11
_atom_site_aniso_U_22
_atom_site_aniso_U_33
_atom_site_aniso_U_12
_atom_site_aniso_U_13
_atom_site_aniso_U_23
Br(1) 0.0386(4) 0.0422(4) 0.0354(4) 0.0008(4) 0.0051(3) -0.0096(3)
Br(2) 0.0425(4) 0.0413(4) 0.0338(4) -0.0054(4) 0.0065(3) 0.0062(3)
P(1) 0.041(1) 0.063(2) 0.055(1) -0.008(1) 0.0120(9) -0.009(1)
P(2) 0.055(1) 0.045(1) 0.0355(10) -0.012(1) 0.0094(9) -0.0075(9)
P(3) 0.037(1) 0.093(2) 0.046(1) 0.013(1) 0.0007(9) 0.009(1)
P(4) 0.056(1) 0.055(1) 0.0346(10) -0.005(1) 0.0019(9) -0.0008(9)
F(1) 0.115(6) 0.32(1) 0.086(5) -0.088(8) 0.043(4) -0.082(7)
F(2) 0.065(4) 0.25(1) 0.162(7) -0.048(6) 0.039(4) -0.102(8)
F(3) 0.30(2) 0.088(7) 0.63(3) -0.075(9) -0.30(2) 0.14(1)
F(4) 0.128(6) 0.34(1) 0.104(6) -0.119(8) 0.062(5) -0.111(8)
F(5) 0.069(4) 0.26(1) 0.190(9) -0.062(6) 0.047(5) -0.134(9)
F(6) 0.61(3) 0.076(7) 0.35(2) 0.00(1) -0.33(2) 0.020(9)
F(7) 0.102(4) 0.047(3) 0.052(3) -0.018(3) 0.009(3) 0.003(2)
F(8) 0.088(4) 0.089(4) 0.055(3) -0.016(3) -0.020(3) -0.014(3)
F(9) 0.059(3) 0.080(4) 0.113(5) 0.014(3) 0.028(3) 0.002(4)
F(10) 0.112(5) 0.055(3) 0.060(3) -0.036(3) 0.011(3) -0.005(3)
F(11) 0.147(5) 0.062(3) 0.045(3) -0.041(4) -0.021(3) 0.008(3)
F(12) 0.094(5) 0.107(5) 0.109(5) 0.009(4) 0.057(4) -0.010(4)
F(13) 0.21(1) 0.37(2) 0.21(1) 0.22(1) -0.162(9) -0.22(1)
F(14) 0.062(4) 0.215(9) 0.092(4) 0.077(5) 0.022(3) 0.043(5)
F(15) 0.120(6) 0.124(7) 0.195(8) 0.043(5) 0.095(6) 0.048(6)
F(16) 0.128(7) 0.161(9) 0.33(1) 0.034(7) -0.145(9) -0.112(10)
F(17) 0.065(3) 0.097(5) 0.069(3) 0.033(3) -0.009(3) -0.019(3)
F(18) 0.24(1) 0.35(2) 0.40(2) 0.22(1) 0.25(1) 0.31(2)
F(19) 0.170(9) 0.116(7) 0.30(1) 0.057(7) 0.060(9) -0.066(8)
F(20) 0.162(7) 0.23(1) 0.097(5) -0.142(7) 0.060(5) -0.065(6)
F(21) 0.140(6) 0.208(9) 0.050(3) -0.080(7) -0.017(4) 0.024(5)
F(22) 0.136(7) 0.114(7) 0.208(10) 0.048(5) -0.027(7) -0.077(6)
F(23) 0.119(6) 0.24(1) 0.064(4) -0.029(7) -0.033(4) 0.027(5)
F(24) 0.155(7) 0.159(7) 0.072(4) -0.091(6) 0.043(4) -0.013(4)
N(1) 0.031(3) 0.033(3) 0.031(3) -0.005(3) -0.001(2) 0.003(2)
N(2) 0.045(4) 0.035(4) 0.042(3) -0.001(3) 0.007(3) -0.004(3)
N(3) 0.037(3) 0.045(4) 0.034(3) 0.005(3) -0.001(2) -0.001(3)
N(4) 0.036(3) 0.040(4) 0.031(3) -0.006(3) 0.000(2) -0.002(2)
N(5) 0.033(3) 0.034(3) 0.027(3) 0.001(3) 0.000(2) -0.004(2)
N(6) 0.036(3) 0.044(4) 0.037(3) -0.009(3) 0.002(2) -0.003(3)
N(7) 0.038(3) 0.044(4) 0.031(3) 0.002(3) 0.001(2) 0.001(3)
N(8) 0.041(3) 0.035(4) 0.036(3) 0.000(3) 0.004(2) -0.001(3)
N(9) 0.067(6) 0.099(8) 0.084(6) 0.002(6) -0.008(5) -0.005(6)
C(1) 0.053(5) 0.042(5) 0.055(5) 0.008(4) 0.007(4) -0.003(4)
C(2) 0.055(5) 0.033(5) 0.076(6) 0.003(4) 0.002(4) 0.004(4)
C(3) 0.054(5) 0.041(5) 0.063(5) -0.008(4) 0.005(4) 0.009(4)
C(4) 0.044(4) 0.043(5) 0.042(4) 0.000(4) 0.005(3) 0.009(3)
C(5) 0.034(4) 0.033(4) 0.036(3) 0.004(3) -0.003(3) 0.003(3)
C(6) 0.041(4) 0.036(4) 0.035(3) -0.005(3) 0.002(3) 0.002(3)
C(7) 0.042(4) 0.058(5) 0.034(3) 0.000(4) 0.006(3) -0.003(3)
C(8) 0.058(5) 0.071(6) 0.036(4) -0.001(5) -0.004(4) 0.005(4)
C(9) 0.046(4) 0.065(6) 0.047(4) 0.013(4) -0.007(4) 0.005(4)
C(10) 0.043(4) 0.047(5) 0.044(4) 0.007(4) 0.001(3) -0.009(4)
C(11) 0.033(3) 0.034(4) 0.037(3) 0.001(3) 0.003(3) -0.001(3)
C(12) 0.034(4) 0.042(4) 0.040(4) -0.001(3) 0.006(3) 0.007(3)
C(13) 0.038(4) 0.051(5) 0.035(4) -0.003(3) 0.003(3) -0.001(3)
C(14) 0.036(4) 0.047(5) 0.051(4) -0.003(3) -0.002(3) -0.008(4)
C(15) 0.047(4) 0.048(5) 0.051(5) -0.012(4) -0.010(4) -0.003(4)
C(16) 0.055(5) 0.041(4) 0.033(4) -0.006(4) -0.005(3) 0.003(3)
C(17) 0.034(3) 0.031(3) 0.028(3) -0.001(3) 0.001(2) 0.003(3)
C(18) 0.041(4) 0.025(4) 0.037(3) 0.003(3) 0.000(3) -0.003(3)
C(19) 0.057(5) 0.051(5) 0.037(4) 0.001(4) 0.004(3) 0.002(4)
C(20) 0.055(5) 0.072(7) 0.047(5) 0.007(5) -0.008(4) -0.001(4)
C(21) 0.043(4) 0.087(7) 0.057(5) -0.012(5) -0.019(4) -0.019(5)
C(22) 0.048(5) 0.076(7) 0.042(4) -0.025(4) 0.005(3) -0.011(4)
C(23) 0.039(4) 0.034(4) 0.034(3) -0.002(3) 0.002(3) -0.007(3)
C(24) 0.045(4) 0.033(4) 0.038(4) -0.006(3) 0.002(3) -0.003(3)
C(25) 0.047(4) 0.055(5) 0.033(3) -0.005(4) 0.003(3) 0.001(3)
C(26) 0.043(4) 0.059(5) 0.049(4) 0.013(4) -0.002(3) 0.000(4)
C(27) 0.051(5) 0.058(5) 0.047(4) 0.006(4) -0.008(4) 0.006(4)
C(28) 0.037(4) 0.039(4) 0.044(4) 0.001(3) 0.003(3) 0.012(3)
C(29) 0.036(4) 0.038(5) 0.030(3) -0.004(3) -0.001(3) -0.001(3)
C(30) 0.046(4) 0.044(4) 0.027(3) 0.000(3) 0.004(3) -0.002(3)
C(31) 0.039(4) 0.043(4) 0.052(4) -0.002(4) 0.001(3) 0.009(4)
C(32) 0.058(5) 0.033(4) 0.060(5) 0.001(4) -0.004(4) -0.006(4)
C(33) 0.068(5) 0.048(5) 0.040(4) 0.003(4) -0.002(4) -0.016(4)
C(34) 0.043(4) 0.051(5) 0.045(4) 0.002(4) 0.012(3) -0.009(4)
C(35) 0.030(3) 0.033(4) 0.039(4) -0.001(3) 0.004(3) -0.004(3)
C(36) 0.032(3) 0.037(4) 0.038(4) -0.002(3) 0.003(3) -0.009(3)
C(38) 0.11(1) 0.11(1) 0.12(1) 0.021(9) 0.002(8) -0.044(9)
C(39) 0.062(7) 0.058(7) 0.092(8) -0.009(5) -0.030(6) 0.014(6)

loop_
_atom_type_symbol
_atom_type_description
_atom_type_scat_dispersion_real
_atom_type_scat_dispersion_imag
_atom_type_scat_source
C C 0.003 0.002
;International Tables for Crystallography
(1992, Vol. C, Tables 4.2.6.8 and 6.1.1.4)
;
H H 0.000 0.000
;International Tables for Crystallography
(1992, Vol. C, Table 6.1.1.4)
;
N N 0.006 0.003
;International Tables for Crystallography
(1992, Vol. C, Tables 4.2.6.8 and 6.1.1.4)
;
Br Br -0.290 2.459
;International Tables for Crystallography
(1992, Vol. C, Tables 4.2.6.8 and 6.1.1.4)
;
P P 0.102 0.094
;International Tables for Crystallography
(1992, Vol. C, Tables 4.2.6.8 and 6.1.1.4)
;
F F 0.017 0.010
;International Tables for Crystallography
(1992, Vol. C, Tables 4.2.6.8 and 6.1.1.4)
;
O O 0.011 0.006
;International Tables for Crystallography
(1992, Vol. C, Tables 4.2.6.8 and 6.1.1.4)
;

loop_
_geom_angle_atom_site_label_1
_geom_angle_atom_site_label_2
_geom_angle_atom_site_label_3
_geom_angle
_geom_angle_site_symmetry_1
_geom_angle_site_symmetry_2
_geom_angle_site_symmetry_3
_geom_angle_publ_flag
F(1) P(1) F(2) 96.2(5) . . . yes
F(1) P(1) F(3) 94.8(9) . . . yes
F(1) P(1) F(4) 173.1(6) . . . yes
F(1) P(1) F(5) 86.4(5) . . . yes
F(1) P(1) F(6) 86.7(8) . . . yes
F(2) P(1) F(3) 83.2(7) . . . yes
F(2) P(1) F(4) 82.6(5) . . . yes
F(2) P(1) F(5) 175.0(6) . . . yes
F(2) P(1) F(6) 93.9(10) . . . yes
F(3) P(1) F(4) 91.7(10) . . . yes
F(3) P(1) F(5) 92.3(8) . . . yes
F(3) P(1) F(6) 176(1) . . . yes
F(4) P(1) F(5) 95.4(5) . . . yes
F(4) P(1) F(6) 86.6(8) . . . yes
F(5) P(1) F(6) 90.6(10) . . . yes
F(7) P(2) F(8) 91.4(3) . . . yes
F(7) P(2) F(9) 90.2(3) . . . yes
F(7) P(2) F(10) 178.9(3) . . . yes
F(7) P(2) F(11) 90.2(3) . . . yes
F(7) P(2) F(12) 90.1(3) . . . yes
F(8) P(2) F(9) 89.6(3) . . . yes
F(8) P(2) F(10) 89.6(3) . . . yes
F(8) P(2) F(11) 177.9(3) . . . yes
F(8) P(2) F(12) 89.5(3) . . . yes
F(9) P(2) F(10) 89.9(3) . . . yes
F(9) P(2) F(11) 91.8(3) . . . yes
F(9) P(2) F(12) 179.0(4) . . . yes
F(10) P(2) F(11) 88.8(3) . . . yes
F(10) P(2) F(12) 89.7(3) . . . yes
F(11) P(2) F(12) 89.2(3) . . . yes
F(13) P(3) F(14) 90.8(6) . . . yes
F(13) P(3) F(15) 89.7(6) . . . yes
F(13) P(3) F(16) 175.4(7) . . . yes
F(13) P(3) F(17) 90.2(5) . . . yes
F(13) P(3) F(18) 86.6(8) . . . yes
F(14) P(3) F(15) 88.0(4) . . . yes
F(14) P(3) F(16) 90.2(5) . . . yes
F(14) P(3) F(17) 178.9(4) . . . yes
F(14) P(3) F(18) 91.0(6) . . . yes
F(15) P(3) F(16) 85.9(5) . . . yes
F(15) P(3) F(17) 92.5(4) . . . yes
F(15) P(3) F(18) 176.2(7) . . . yes
F(16) P(3) F(17) 88.8(4) . . . yes
F(16) P(3) F(18) 97.8(8) . . . yes
F(17) P(3) F(18) 88.5(6) . . . yes
F(19) P(4) F(20) 87.8(6) . . . yes
F(19) P(4) F(21) 85.9(6) . . . yes
F(19) P(4) F(22) 175.9(6) . . . yes
F(19) P(4) F(23) 99.5(6) . . . yes
F(19) P(4) F(24) 91.5(5) . . . yes
F(20) P(4) F(21) 91.5(4) . . . yes
F(20) P(4) F(22) 91.7(5) . . . yes
F(20) P(4) F(23) 86.9(4) . . . yes
F(20) P(4) F(24) 179.1(4) . . . yes
F(21) P(4) F(22) 90.0(5) . . . yes
F(21) P(4) F(23) 174.3(5) . . . yes
F(21) P(4) F(24) 87.9(4) . . . yes
F(22) P(4) F(23) 84.5(5) . . . yes
F(22) P(4) F(24) 89.0(5) . . . yes
F(23) P(4) F(24) 93.7(4) . . . yes
C(6) N(1) C(12) 109.8(5) . . . yes
C(6) N(1) C(18) 109.6(5) . . . yes
C(12) N(1) C(18) 108.8(5) . . . yes
C(1) N(2) C(5) 122.1(6) . . . yes
C(7) N(3) C(11) 124.4(6) . . . yes
C(13) N(4) C(17) 124.0(6) . . . yes
C(24) N(5) C(30) 111.4(5) . . . yes
C(24) N(5) C(36) 110.7(5) . . . yes
C(30) N(5) C(36) 108.4(5) . . . yes
C(19) N(6) C(23) 123.3(6) . . . yes
C(25) N(7) C(29) 122.7(6) . . . yes
C(31) N(8) C(35) 123.3(6) . . . yes
N(2) C(1) C(2) 120.5(8) . . . yes
C(1) C(2) C(3) 119.1(8) . . . yes
C(2) C(3) C(4) 120.1(8) . . . yes
C(3) C(4) C(5) 119.3(7) . . . yes
N(2) C(5) C(4) 118.9(7) . . . yes
N(2) C(5) C(6) 117.3(6) . . . yes
C(4) C(5) C(6) 123.8(6) . . . yes
N(1) C(6) C(5) 112.2(5) . . . yes
N(3) C(7) C(8) 118.6(7) . . . yes
C(7) C(8) C(9) 120.2(7) . . . yes
C(8) C(9) C(10) 118.7(8) . . . yes
C(9) C(10) C(11) 120.9(7) . . . yes
N(3) C(11) C(10) 117.0(6) . . . yes
N(3) C(11) C(12) 119.0(6) . . . yes
C(10) C(11) C(12) 124.0(6) . . . yes
N(1) C(12) C(11) 112.6(6) . . . yes
N(4) C(13) C(14) 119.4(7) . . . yes
C(13) C(14) C(15) 117.3(7) . . . yes
C(14) C(15) C(16) 122.1(7) . . . yes
C(15) C(16) C(17) 119.1(7) . . . yes
N(4) C(17) C(16) 118.1(6) . . . yes
N(4) C(17) C(18) 118.1(6) . . . yes
C(16) C(17) C(18) 123.8(6) . . . yes
N(1) C(18) C(17) 113.5(6) . . . yes
N(6) C(19) C(20) 119.6(7) . . . yes
C(19) C(20) C(21) 120.2(8) . . . yes
C(20) C(21) C(22) 119.7(8) . . . yes
C(21) C(22) C(23) 119.5(8) . . . yes
N(6) C(23) C(22) 117.5(6) . . . yes
N(6) C(23) C(24) 116.9(6) . . . yes
C(22) C(23) C(24) 125.5(7) . . . yes
N(5) C(24) C(23) 112.1(6) . . . yes
N(7) C(25) C(26) 120.2(7) . . . yes
C(25) C(26) C(27) 119.2(7) . . . yes
C(26) C(27) C(28) 119.8(8) . . . yes
C(27) C(28) C(29) 119.9(7) . . . yes
N(7) C(29) C(28) 118.1(6) . . . yes
N(7) C(29) C(30) 117.6(6) . . . yes
C(28) C(29) C(30) 124.3(6) . . . yes
N(5) C(30) C(29) 113.6(5) . . . yes
N(8) C(31) C(32) 118.6(7) . . . yes
C(31) C(32) C(33) 120.2(7) . . . yes
C(32) C(33) C(34) 118.6(7) . . . yes
C(33) C(34) C(35) 121.4(7) . . . yes
N(8) C(35) C(34) 117.8(7) . . . yes
N(8) C(35) C(36) 117.1(6) . . . yes
C(34) C(35) C(36) 124.9(6) . . . yes
N(5) C(36) C(35) 112.1(5) . . . yes
N(9) C(39) C(38) 178(1) . . . yes

loop_
_geom_bond_atom_site_label_1
_geom_bond_atom_site_label_2
_geom_bond_distance
_geom_bond_site_symmetry_1
_geom_bond_site_symmetry_2
_geom_bond_publ_flag
P(1) F(1) 1.524(9) . . yes
P(1) F(2) 1.546(7) . . yes
P(1) F(3) 1.44(1) . . yes
P(1) F(4) 1.558(9) . . yes
P(1) F(5) 1.517(8) . . yes
P(1) F(6) 1.41(1) . . yes
P(2) F(7) 1.579(5) . . yes
P(2) F(8) 1.591(6) . . yes
P(2) F(9) 1.558(6) . . yes
P(2) F(10) 1.597(6) . . yes
P(2) F(11) 1.597(5) . . yes
P(2) F(12) 1.588(7) . . yes
P(3) F(13) 1.49(1) . . yes
P(3) F(14) 1.584(7) . . yes
P(3) F(15) 1.549(9) . . yes
P(3) F(16) 1.52(1) . . yes
P(3) F(17) 1.581(6) . . yes
P(3) F(18) 1.49(2) . . yes
P(4) F(19) 1.54(1) . . yes
P(4) F(20) 1.551(9) . . yes
P(4) F(21) 1.565(7) . . yes
P(4) F(22) 1.541(9) . . yes
P(4) F(23) 1.563(7) . . yes
P(4) F(24) 1.535(8) . . yes
O(1) C(37) 1.26(6) . . yes
N(1) C(6) 1.465(9) . . yes
N(1) C(12) 1.470(9) . . yes
N(1) C(18) 1.479(9) . . yes
N(2) C(1) 1.34(1) . . yes
N(2) C(5) 1.359(9) . . yes
N(3) C(7) 1.328(9) . . yes
N(3) C(11) 1.348(9) . . yes
N(4) C(13) 1.326(9) . . yes
N(4) C(17) 1.359(8) . . yes
N(5) C(24) 1.468(9) . . yes
N(5) C(30) 1.471(9) . . yes
N(5) C(36) 1.472(9) . . yes
N(6) C(19) 1.341(10) . . yes
N(6) C(23) 1.349(9) . . yes
N(7) C(25) 1.338(10) . . yes
N(7) C(29) 1.354(9) . . yes
N(8) C(31) 1.35(1) . . yes
N(8) C(35) 1.360(9) . . yes
N(9) C(39) 1.13(2) . . yes
C(1) C(2) 1.37(1) . . yes
C(2) C(3) 1.37(1) . . yes
C(3) C(4) 1.40(1) . . yes
C(4) C(5) 1.37(1) . . yes
C(5) C(6) 1.50(1) . . yes
C(7) C(8) 1.37(1) . . yes
C(8) C(9) 1.37(1) . . yes
C(9) C(10) 1.38(1) . . yes
C(10) C(11) 1.37(1) . . yes
C(11) C(12) 1.498(10) . . yes
C(13) C(14) 1.39(1) . . yes
C(14) C(15) 1.39(1) . . yes
C(15) C(16) 1.36(1) . . yes
C(16) C(17) 1.385(10) . . yes
C(17) C(18) 1.494(9) . . yes
C(19) C(20) 1.34(1) . . yes
C(20) C(21) 1.35(1) . . yes
C(21) C(22) 1.40(1) . . yes
C(22) C(23) 1.37(1) . . yes
C(23) C(24) 1.493(10) . . yes
C(25) C(26) 1.37(1) . . yes
C(26) C(27) 1.37(1) . . yes
C(27) C(28) 1.39(1) . . yes
C(28) C(29) 1.39(1) . . yes
C(29) C(30) 1.49(1) . . yes
C(31) C(32) 1.37(1) . . yes
C(32) C(33) 1.39(1) . . yes
C(33) C(34) 1.38(1) . . yes
C(34) C(35) 1.36(1) . . yes
C(35) C(36) 1.49(1) . . yes
C(38) C(39) 1.47(2) . . yes

loop_
_geom_contact_atom_site_label_1
_geom_contact_atom_site_label_2
_geom_contact_distance
_geom_contact_site_symmetry_1
_geom_contact_site_symmetry_2
_geom_contact_publ_flag
Br(1) C(25) 3.586(8) . 1_565 ?
F(1) C(26) 3.25(1) . 1_565 ?
F(1) C(39) 3.50(2) . 4_564 ?
F(1) C(25) 3.52(1) . 1_565 ?
F(2) C(25) 3.23(1) . 1_565 ?
F(2) C(26) 3.27(1) . 1_565 ?
F(3) C(38) 3.43(2) . 7_556 ?
F(4) C(10) 3.23(1) . 7_555 ?
F(5) C(2) 3.27(1) . 7_565 ?
F(5) C(3) 3.27(1) . 7_565 ?
F(5) F(21) 3.28(1) . 6_555 ?
F(5) C(12) 3.49(1) . 7_555 ?
F(5) C(10) 3.53(1) . 7_555 ?
F(6) C(9) 3.20(1) . 1_565 ?
F(6) C(10) 3.48(1) . 1_565 ?
F(7) F(14) 3.091(9) . 2_555 ?
F(7) C(19) 3.122(9) . 4_555 ?
F(7) C(15) 3.209(10) . 4_555 ?
F(7) C(20) 3.26(1) . 4_555 ?
F(7) C(16) 3.372(9) . 4_555 ?
F(8) N(2) 3.079(8) . 4_565 ?
F(8) N(4) 3.212(8) . 4_565 ?
F(8) C(13) 3.250(10) . 4_565 ?
F(8) C(19) 3.334(10) . 4_555 ?
F(8) C(5) 3.569(9) . 4_565 ?
F(9) C(21) 3.29(1) . 2_565 ?
F(9) C(20) 3.34(1) . 4_555 ?
F(9) C(13) 3.358(10) . 4_565 ?
F(9) C(14) 3.49(1) . 4_565 ?
F(10) N(4) 3.275(8) . 4_565 ?
F(10) C(13) 3.317(9) . 4_565 ?
F(10) C(17) 3.389(8) . 4_565 ?
F(10) C(14) 3.427(10) . 4_565 ?
F(10) C(6) 3.441(9) . 4_565 ?
F(10) C(30) 3.496(8) . 1_565 ?
F(10) C(16) 3.498(9) . 4_565 ?
F(10) C(15) 3.506(10) . 4_565 ?
F(11) C(30) 3.412(9) . 1_565 ?
F(12) C(28) 3.247(10) . 1_565 ?
F(12) C(5) 3.276(9) . 4_565 ?
F(12) N(2) 3.430(9) . 4_565 ?
F(13) O(1) 3.38(2) . 7_556 ?
F(14) C(33) 3.23(1) . 2_555 ?
F(14) C(34) 3.47(1) . 2_555 ?
F(15) C(22) 3.35(1) . 1_565 ?
F(15) C(20) 3.57(1) . 3_555 ?
F(16) C(14) 3.15(1) . 3_555 ?
F(16) C(15) 3.37(1) . 3_555 ?
F(16) F(16) 3.38(3) . 3_555 ?
F(18) C(34) 3.39(2) . 2_555 ?
F(19) C(27) 3.56(1) . 1_565 ?
F(20) C(16) 3.29(1) . 4_555 ?
F(21) C(18) 3.269(9) . 4_555 ?
F(21) C(3) 3.46(1) . 4_565 ?
F(21) C(6) 3.55(1) . 4_555 ?
F(21) C(2) 3.58(1) . 4_565 ?
F(22) C(38) 3.25(2) . 4_554 ?
F(24) C(39) 3.57(1) . 7_556 ?
N(9) C(27) 3.37(1) . 7_546 ?
N(9) C(38) 3.39(2) . 6_546 ?
N(9) C(9) 3.43(1) . 4_555 ?
N(9) C(4) 3.47(1) . 6_545 ?
N(9) C(26) 3.49(1) . 7_546 ?
N(9) C(3) 3.50(1) . 6_545 ?

loop_
_geom_hbond_atom_site_label_D
_geom_hbond_atom_site_label_H
_geom_hbond_atom_site_label_A
_geom_hbond_site_symmetry_D
_geom_hbond_site_symmetry_H
_geom_hbond_site_symmetry_A
_geom_hbond_distance_DH
_geom_hbond_distance_HA
_geom_hbond_distance_DA
_geom_hbond_angle_DHA
_geom_hbond_publ_flag
N(2) H(37) Br(1) . . . 0.947 2.469 3.369(6) 158.862 no
N(2) H(37) N(1) . . . 0.947 2.561 2.854(8) 98.199 no
N(3) H(38) Br(1) . . . 0.947 2.405 3.304(5) 158.459 no
N(3) H(38) F(2) . . . 0.947 2.825 3.07(1) 95.916 no
N(3) H(38) N(1) . . . 0.947 2.538 2.860(7) 100.150 no
N(4) H(39) Br(1) . . . 0.953 2.373 3.280(5) 158.700 no
N(4) H(39) N(1) . . . 0.953 2.529 2.863(7) 100.685 no
N(6) H(40) Br(2) . . . 0.948 2.372 3.254(6) 154.590 no
N(6) H(40) N(5) . . . 0.948 2.617 2.882(7) 96.473 no
N(7) H(41) Br(2) . . . 0.952 2.369 3.263(5) 156.198 no
N(7) H(41) F(23) . . . 0.952 2.972 3.26(1) 98.822 no
N(7) H(41) N(5) . . . 0.952 2.529 2.853(7) 100.002 no
N(8) H(42) Br(2) . . . 0.947 2.488 3.378(5) 156.567 no
N(8) H(42) F(17) . . . 0.947 2.770 3.013(7) 95.579 no
N(8) H(42) N(5) . . . 0.947 2.555 2.849(8) 98.235 no
